data_7701428
loop_
_publ_author_name
'Aromi, Guillem'
'Darawsheh, Mohanad'
'Diego, Rosa'
'Barrios, Leon\'i Alejandra'
'Sadurn\'i, Anna'
'Garcia Gomez, Jordi'
'Lloyd, Paul'
'Teat, Simon'
'Roubeau, Olivier'
'Aguil\`a, David'

_publ_section_title
;
 Designed Asymmetric Coordination Helicates with bis-\b-diketonate Ligands
;
_journal_name_full 'Dalton Transactions'
_journal_paper_doi 10.1039/C9DT03398J
_journal_year 2019
_chemical_formula_moiety 'C72 H48 Ga2 O15'
_chemical_formula_sum 'C72 H48 Ga2 O15'
_chemical_formula_weight 1292.54
_space_group_crystal_system monoclinic
_space_group_IT_number 9
_space_group_name_Hall 'C -2yc'
_space_group_name_H-M_alt 'C 1 c 1'
_symmetry_space_group_name_Hall 'C -2yc'
_symmetry_space_group_name_H-M 'C 1 c 1'
_atom_sites_solution_hydrogens geom
_audit_creation_method SHELXL-2017/1
_audit_update_record
;
2019-05-23 deposited with the CCDC.    2019-10-23 downloaded from the CCDC.
;
_cell_angle_alpha 90
_cell_angle_beta 127.401(9)
_cell_angle_gamma 90
_cell_formula_units_Z 4
_cell_length_a 23.064(3)
_cell_length_b 17.699(2)
_cell_length_c 18.156(4)
_cell_measurement_reflns_used 2403
_cell_measurement_temperature 100(2)
_cell_measurement_theta_max 17.88
_cell_measurement_theta_min 2.30
_cell_volume 5887.7(18)
_computing_cell_refinement 'SAINT (Bruker)'
_computing_data_collection 'Bruker APEX 2'
_computing_data_reduction 'SAINT (Bruker)'
_computing_structure_refinement 'SHELXL-2017/1 (Sheldrick, 2015)'
_computing_structure_solution 'SHELXT (Sheldrick, 2015)'
_diffrn_ambient_temperature 100(2)
_diffrn_measured_fraction_theta_full 0.996
_diffrn_measured_fraction_theta_max 0.996
_diffrn_measurement_device_type 'Bruker APEX II QUAZAR'
_diffrn_measurement_method '\f and \w rotation with narrow frames'
_diffrn_radiation_source 'multilayer monochromator ImuS'
_diffrn_radiation_type MoK\a
_diffrn_radiation_wavelength 0.71073
_diffrn_reflns_av_R_equivalents 0.0829
_diffrn_reflns_av_unetI/netI 0.0905
_diffrn_reflns_Laue_measured_fraction_full 0.996
_diffrn_reflns_Laue_measured_fraction_max 0.996
_diffrn_reflns_limit_h_max 20
_diffrn_reflns_limit_h_min -20
_diffrn_reflns_limit_k_max 15
_diffrn_reflns_limit_k_min -16
_diffrn_reflns_limit_l_max 16
_diffrn_reflns_limit_l_min -16
_diffrn_reflns_number 14077
_diffrn_reflns_point_group_measured_fraction_full 0.996
_diffrn_reflns_point_group_measured_fraction_max 0.996
_diffrn_reflns_theta_full 18.845
_diffrn_reflns_theta_max 18.847
_diffrn_reflns_theta_min 2.300
_exptl_absorpt_coefficient_mu 0.988
_exptl_absorpt_correction_T_max 0.744
_exptl_absorpt_correction_T_min 0.629
_exptl_absorpt_correction_type multi-scan
_exptl_absorpt_process_details 'SADABS-2016/2 - Bruker AXS'
_exptl_crystal_colour yellow
_exptl_crystal_density_diffrn 1.458
_exptl_crystal_description plate
_exptl_crystal_F_000 2648
_exptl_crystal_size_max 0.110
_exptl_crystal_size_mid 0.030
_exptl_crystal_size_min 0.030
_refine_diff_density_max 0.629
_refine_diff_density_min -0.538
_refine_diff_density_rms 0.112
_refine_ls_abs_structure_details
;
 Refined as an inversion twin.
;
_refine_ls_abs_structure_Flack 0.48(10)
_refine_ls_extinction_coef 0.0029(5)
_refine_ls_extinction_expression Fc^*^=kFc[1+0.001xFc^2^\l^3^/sin(2\q)]^-1/4^
_refine_ls_extinction_method 'SHELXL-2017/1 (Sheldrick 2017)'
_refine_ls_goodness_of_fit_ref 1.124
_refine_ls_hydrogen_treatment constr
_refine_ls_matrix_type full
_refine_ls_number_parameters 782
_refine_ls_number_reflns 4579
_refine_ls_number_restraints 1317
_refine_ls_restrained_S_all 1.022
_refine_ls_R_factor_all 0.1315
_refine_ls_R_factor_gt 0.0927
_refine_ls_shift/su_max 0.000
_refine_ls_shift/su_mean 0.000
_refine_ls_structure_factor_coef Fsqd
_refine_ls_weighting_details 'w=1/[\s^2^(Fo^2^)+(0.0638P)^2^+169.4421P] where P=(Fo^2^+2Fc^2^)/3'
_refine_ls_weighting_scheme calc
_refine_ls_wR_factor_gt 0.2169
_refine_ls_wR_factor_ref 0.2399
_reflns_Friedel_coverage 0.997
_reflns_Friedel_fraction_full 0.997
_reflns_Friedel_fraction_max 0.997
_reflns_number_gt 3237
_reflns_number_total 4579
_reflns_threshold_expression 'I > 2\s(I)'
_cod_data_source_file c9dt03398j2.cif
_cod_data_source_block 1700_RR18
_cod_original_cell_volume 5887.7(17)
_cod_database_code 7701428
_shelx_shelxl_version_number 2017/1
_shelx_space_group_comment
;
The symmetry employed for this shelxl refinement is uniquely defined
by the following loop, which should always be used as a source of
symmetry information in preference to the above space-group names.
They are only intended as comments.
;
_shelx_estimated_absorpt_t_min 0.899
_shelx_estimated_absorpt_t_max 0.971

loop_
_space_group_symop_operation_xyz
'x, y, z'
'x, -y, z+1/2'
'x+1/2, y+1/2, z'
'x+1/2, -y+1/2, z+1/2'

loop_
_atom_site_label
_atom_site_type_symbol
_atom_site_fract_x
_atom_site_fract_y
_atom_site_fract_z
_atom_site_U_iso_or_equiv
_atom_site_adp_type
_atom_site_occupancy
_atom_site_site_symmetry_order
_atom_site_calc_flag
_atom_site_refinement_flags_posn
_atom_site_refinement_flags_adp
_atom_site_refinement_flags_occupancy
_atom_site_disorder_assembly
_atom_site_disorder_group
Ga1 Ga 0.7055(2) 0.5336(3) 0.6772(3) 0.067(2) Uani 1 1 d . U . . .
Ga2 Ga 0.3174(2) 0.5337(3) 0.3158(3) 0.0561(19) Uani 1 1 d . U . . .
O1 O 0.866(2) 0.362(2) 0.771(2) 0.115(11) Uani 1 1 d D U . . .
H1 H 0.832896 0.394817 0.739828 0.173 Uiso 1 1 calc R U . . .
O2 O 0.7659(18) 0.449(2) 0.757(2) 0.066(6) Uani 1 1 d . U . . .
O3 O 0.6296(19) 0.506(2) 0.690(2) 0.068(5) Uani 1 1 d . U . . .
O4 O 0.3736(17) 0.4780(18) 0.433(2) 0.056(5) Uani 1 1 d . U . . .
O5 O 0.2350(16) 0.553(2) 0.317(2) 0.064(5) Uani 1 1 d . U . . .
O6 O 0.836(2) 0.5584(15) 0.943(2) 0.123(11) Uani 1 1 d D U . . .
H6 H 0.803856 0.553064 0.885750 0.184 Uiso 1 1 calc R U . . .
O7 O 0.7598(16) 0.5977(18) 0.781(2) 0.070(6) Uani 1 1 d . U . . .
O8 O 0.6493(16) 0.6255(18) 0.605(2) 0.072(6) Uani 1 1 d . U . . .
O9 O 0.3788(14) 0.6170(17) 0.3876(18) 0.047(5) Uani 1 1 d . U . . .
O10 O 0.2629(17) 0.5964(18) 0.1977(19) 0.056(5) Uani 1 1 d . U . . .
O11 O 0.1486(19) 0.3862(18) 0.195(2) 0.102(11) Uani 1 1 d D U . . .
H11 H 0.181369 0.419062 0.214910 0.153 Uiso 1 1 calc R U . . .
O12 O 0.2636(15) 0.4433(19) 0.242(2) 0.051(5) Uani 1 1 d . U . . .
O13 O 0.3923(17) 0.5069(19) 0.306(2) 0.049(4) Uani 1 1 d . U . . .
O14 O 0.6557(17) 0.4796(17) 0.562(3) 0.057(5) Uani 1 1 d . U . . .
O15 O 0.7791(17) 0.5508(19) 0.662(2) 0.063(5) Uani 1 1 d . U . . .
C1 C 0.858(2) 0.3289(19) 0.831(2) 0.078(8) Uani 1 1 d DG U . . .
C2 C 0.9094(17) 0.271(2) 0.876(3) 0.087(10) Uani 1 1 d G U . . .
H2A H 0.949809 0.270289 0.874503 0.104 Uiso 1 1 calc R U . . .
C3 C 0.9017(19) 0.2156(19) 0.923(2) 0.088(10) Uani 1 1 d G U . . .
H3A H 0.936805 0.176320 0.954176 0.106 Uiso 1 1 calc R U . . .
C4 C 0.843(2) 0.2173(19) 0.926(2) 0.093(10) Uani 1 1 d G U . . .
H4A H 0.837237 0.179114 0.958018 0.111 Uiso 1 1 calc R U . . .
C5 C 0.7911(18) 0.275(2) 0.881(3) 0.084(9) Uani 1 1 d G U . . .
H5A H 0.750671 0.275877 0.882186 0.101 Uiso 1 1 calc R U . . .
C6 C 0.7988(19) 0.3306(18) 0.833(2) 0.076(7) Uani 1 1 d DG U . . .
C7 C 0.748(2) 0.392(2) 0.792(3) 0.066(7) Uani 1 1 d D U . . .
C8 C 0.683(3) 0.390(3) 0.777(3) 0.069(8) Uani 1 1 d D U . . .
H8A H 0.675017 0.348520 0.802657 0.082 Uiso 1 1 calc R U . . .
C9 C 0.6266(18) 0.442(3) 0.726(3) 0.063(6) Uani 1 1 d D U . . .
C10 C 0.5536(12) 0.429(2) 0.6999(19) 0.064(7) Uani 1 1 d DG U . . .
C11 C 0.5410(15) 0.394(2) 0.7575(16) 0.076(9) Uani 1 1 d G U . . .
H11A H 0.580843 0.376620 0.817057 0.092 Uiso 1 1 calc R U . . .
C12 C 0.4699(18) 0.384(2) 0.728(2) 0.084(9) Uani 1 1 d G U . . .
H12A H 0.461236 0.360558 0.767160 0.101 Uiso 1 1 calc R U . . .
C13 C 0.4115(13) 0.410(2) 0.641(2) 0.077(9) Uani 1 1 d G U . . .
H13A H 0.362986 0.403411 0.620395 0.092 Uiso 1 1 calc R U . . .
C14 C 0.4242(14) 0.445(2) 0.5831(18) 0.067(7) Uani 1 1 d DG U . . .
C15 C 0.4953(16) 0.4545(18) 0.6127(18) 0.060(8) Uani 1 1 d G U . . .
H15A H 0.503947 0.478391 0.573419 0.072 Uiso 1 1 calc R U . . .
C16 C 0.362(2) 0.474(3) 0.495(3) 0.065(6) Uani 1 1 d D U . . .
C17 C 0.298(3) 0.504(3) 0.477(4) 0.067(8) Uani 1 1 d . U . . .
H17A H 0.293674 0.498045 0.524840 0.081 Uiso 1 1 calc R U . . .
C18 C 0.243(3) 0.541(3) 0.402(3) 0.069(6) Uani 1 1 d . U . . .
C19A C 0.170(3) 0.546(5) 0.385(5) 0.079(8) Uani 0.46(4) 1 d G U P A 1
C20A C 0.170(3) 0.552(5) 0.462(4) 0.083(9) Uani 0.46(4) 1 d G U P A 1
H20A H 0.214821 0.551867 0.522449 0.100 Uiso 0.46(4) 1 calc R U P A 1
C21A C 0.104(4) 0.559(5) 0.449(4) 0.085(10) Uani 0.46(4) 1 d G U P A 1
H21A H 0.104614 0.563444 0.501559 0.102 Uiso 0.46(4) 1 calc R U P A 1
C22A C 0.039(3) 0.559(4) 0.360(5) 0.089(11) Uani 0.46(4) 1 d G U P A 1
H22A H -0.006070 0.564111 0.351860 0.107 Uiso 0.46(4) 1 calc R U P A 1
C23A C 0.038(3) 0.553(5) 0.284(4) 0.088(11) Uani 0.46(4) 1 d G U P A 1
H23A H -0.006547 0.553200 0.223050 0.106 Uiso 0.46(4) 1 calc R U P A 1
C24A C 0.104(4) 0.546(5) 0.296(4) 0.084(10) Uani 0.46(4) 1 d G U P A 1
H24A H 0.103659 0.541623 0.243938 0.101 Uiso 0.46(4) 1 calc R U P A 1
C19B C 0.171(2) 0.581(4) 0.368(4) 0.080(8) Uani 0.54(4) 1 d G U P A 2
C20B C 0.159(3) 0.585(4) 0.434(3) 0.083(9) Uani 0.54(4) 1 d G U P A 2
H20B H 0.195637 0.567810 0.495299 0.099 Uiso 0.54(4) 1 calc R U P A 2
C21B C 0.094(3) 0.614(4) 0.410(4) 0.087(10) Uani 0.54(4) 1 d G U P A 2
H21B H 0.085895 0.617041 0.455820 0.105 Uiso 0.54(4) 1 calc R U P A 2
C22B C 0.041(3) 0.639(4) 0.321(4) 0.091(11) Uani 0.54(4) 1 d G U P A 2
H22B H -0.003899 0.659201 0.304619 0.109 Uiso 0.54(4) 1 calc R U P A 2
C23B C 0.053(3) 0.635(4) 0.254(3) 0.090(11) Uani 0.54(4) 1 d G U P A 2
H23B H 0.016049 0.652132 0.192897 0.108 Uiso 0.54(4) 1 calc R U P A 2
C24B C 0.118(3) 0.606(4) 0.278(4) 0.086(10) Uani 0.54(4) 1 d G U P A 2
H24B H 0.125792 0.602901 0.232375 0.103 Uiso 0.54(4) 1 calc R U P A 2
C25 C 0.8378(19) 0.6336(13) 0.968(2) 0.091(12) Uani 1 1 d DG U . . .
C26 C 0.8892(16) 0.6560(16) 1.059(2) 0.089(9) Uani 1 1 d G U . . .
H26A H 0.924670 0.621092 1.103754 0.107 Uiso 1 1 calc R U . . .
C27 C 0.8886(16) 0.7296(18) 1.0855(15) 0.092(12) Uani 1 1 d G U . . .
H27A H 0.923750 0.744955 1.148105 0.110 Uiso 1 1 calc R U . . .
C28 C 0.8367(18) 0.7807(13) 1.020(2) 0.082(11) Uani 1 1 d G U . . .
H28A H 0.836357 0.831028 1.038337 0.098 Uiso 1 1 calc R U . . .
C29 C 0.7854(15) 0.7583(15) 0.9288(18) 0.052(8) Uani 1 1 d G U . . .
H29A H 0.749884 0.793239 0.884216 0.062 Uiso 1 1 calc R U . . .
C30 C 0.7859(16) 0.6847(17) 0.9024(16) 0.061(9) Uani 1 1 d G U . . .
C31 C 0.741(2) 0.662(3) 0.804(3) 0.057(8) Uani 1 1 d D U . . .
C32 C 0.683(2) 0.707(2) 0.740(2) 0.061(10) Uani 1 1 d D U . . .
H32A H 0.675759 0.753231 0.759469 0.073 Uiso 1 1 calc R U . . .
C33 C 0.6345(19) 0.686(2) 0.646(2) 0.058(9) Uani 1 1 d D U . . .
C34 C 0.5719(16) 0.7262(16) 0.570(2) 0.059(9) Uani 1 1 d DG U . . .
C35 C 0.5744(16) 0.8043(16) 0.564(2) 0.059(8) Uani 1 1 d G U . . .
H35A H 0.617422 0.831191 0.610155 0.071 Uiso 1 1 calc R U . . .
C36 C 0.514(2) 0.8431(8) 0.491(3) 0.069(9) Uani 1 1 d G U . . .
H36A H 0.515783 0.896433 0.486506 0.083 Uiso 1 1 calc R U . . .
C37 C 0.4512(16) 0.8037(15) 0.423(2) 0.058(9) Uani 1 1 d G U . . .
H37A H 0.409906 0.830227 0.372730 0.070 Uiso 1 1 calc R U . . .
C38 C 0.4487(16) 0.7257(15) 0.429(2) 0.050(8) Uani 1 1 d DG U . . .
C39 C 0.509(2) 0.6869(8) 0.502(3) 0.055(8) Uani 1 1 d G U . . .
H39A H 0.507304 0.633536 0.506252 0.066 Uiso 1 1 calc R U . . .
C40 C 0.3845(17) 0.679(2) 0.364(2) 0.039(7) Uani 1 1 d D U . . .
C41 C 0.3402(19) 0.698(2) 0.272(2) 0.040(7) Uani 1 1 d D U . . .
H41A H 0.351963 0.744459 0.257927 0.048 Uiso 1 1 calc R U . . .
C42 C 0.281(2) 0.660(3) 0.194(3) 0.047(6) Uani 1 1 d . U . . .
C43 C 0.2373(16) 0.6832(17) 0.0957(13) 0.055(8) Uani 1 1 d G U . . .
C44 C 0.2361(16) 0.7584(15) 0.0728(17) 0.063(10) Uani 1 1 d G U . . .
H44A H 0.260533 0.795610 0.120230 0.076 Uiso 1 1 calc R U . . .
C45 C 0.1991(17) 0.7792(13) -0.0194(19) 0.073(8) Uani 1 1 d G U . . .
H45A H 0.198337 0.830609 -0.035031 0.088 Uiso 1 1 calc R U . . .
C46 C 0.1634(15) 0.7248(17) -0.0887(14) 0.069(9) Uani 1 1 d G U . . .
H46A H 0.138143 0.738973 -0.151769 0.083 Uiso 1 1 calc R U . . .
C47 C 0.1646(14) 0.6495(15) -0.0659(15) 0.058(7) Uani 1 1 d G U . . .
H47A H 0.140143 0.612338 -0.113246 0.069 Uiso 1 1 calc R U . . .
C48 C 0.2015(16) 0.6288(13) 0.0264(18) 0.068(9) Uani 1 1 d G U . . .
H48A H 0.202339 0.577338 0.042015 0.081 Uiso 1 1 calc R U . . .
C49 C 0.1617(18) 0.3285(16) 0.159(2) 0.066(8) Uani 1 1 d DG U . . .
C50 C 0.1109(15) 0.271(2) 0.111(2) 0.079(10) Uani 1 1 d G U . . .
H50A H 0.068026 0.270129 0.107470 0.094 Uiso 1 1 calc R U . . .
C51 C 0.1227(17) 0.2145(17) 0.068(2) 0.093(12) Uani 1 1 d G U . . .
H51A H 0.087887 0.175171 0.035387 0.111 Uiso 1 1 calc R U . . .
C52 C 0.1853(19) 0.2157(16) 0.073(2) 0.086(11) Uani 1 1 d G U . . .
H52A H 0.193392 0.177106 0.044189 0.103 Uiso 1 1 calc R U . . .
C53 C 0.2362(15) 0.2732(19) 0.122(2) 0.065(8) Uani 1 1 d G U . . .
H53A H 0.279037 0.273999 0.125076 0.078 Uiso 1 1 calc R U . . .
C54 C 0.2244(16) 0.3296(14) 0.1643(18) 0.059(7) Uani 1 1 d DG U . . .
C55 C 0.281(2) 0.387(2) 0.221(3) 0.051(7) Uani 1 1 d D U . . .
C56 C 0.349(2) 0.391(2) 0.233(2) 0.042(6) Uani 1 1 d D U . . .
H56A H 0.356456 0.349976 0.205525 0.050 Uiso 1 1 calc R U . . .
C57 C 0.4045(16) 0.444(2) 0.278(3) 0.052(7) Uani 1 1 d D U . . .
C58 C 0.4765(11) 0.4312(18) 0.3033(19) 0.051(7) Uani 1 1 d DG U . . .
C59 C 0.4846(13) 0.3934(18) 0.2430(16) 0.058(8) Uani 1 1 d G U . . .
H59A H 0.443004 0.373878 0.186171 0.069 Uiso 1 1 calc R U . . .
C60 C 0.5537(16) 0.3840(17) 0.2659(19) 0.058(8) Uani 1 1 d G U . . .
H60A H 0.559235 0.358129 0.224696 0.069 Uiso 1 1 calc R U . . .
C61 C 0.6146(12) 0.4125(18) 0.349(2) 0.051(8) Uani 1 1 d G U . . .
H61A H 0.661797 0.406099 0.364755 0.062 Uiso 1 1 calc R U . . .
C62 C 0.6065(12) 0.4503(17) 0.4094(16) 0.049(7) Uani 1 1 d DG U . . .
C63 C 0.5374(14) 0.4597(16) 0.3865(17) 0.050(8) Uani 1 1 d G U . . .
H63A H 0.531897 0.485568 0.427765 0.060 Uiso 1 1 calc R U . . .
C64 C 0.665(2) 0.483(2) 0.499(3) 0.051(6) Uani 1 1 d D U . . .
C65 C 0.730(2) 0.509(3) 0.517(4) 0.052(7) Uani 1 1 d . U . . .
H65A H 0.735236 0.508623 0.468434 0.063 Uiso 1 1 calc R U . . .
C66 C 0.790(3) 0.538(3) 0.609(3) 0.059(6) Uani 1 1 d . U . . .
C67A C 0.858(2) 0.559(3) 0.627(4) 0.064(7) Uani 0.54(3) 1 d G U P B 1
C68A C 0.863(3) 0.586(3) 0.558(3) 0.067(8) Uani 0.54(3) 1 d G U P B 1
H68A H 0.819316 0.594725 0.497592 0.080 Uiso 0.54(3) 1 calc R U P B 1
C69A C 0.930(3) 0.598(3) 0.579(4) 0.073(9) Uani 0.54(3) 1 d G U P B 1
H69A H 0.933518 0.616329 0.531993 0.088 Uiso 0.54(3) 1 calc R U P B 1
C70A C 0.994(2) 0.585(3) 0.668(4) 0.074(10) Uani 0.54(3) 1 d G U P B 1
H70A H 1.040097 0.593850 0.681774 0.089 Uiso 0.54(3) 1 calc R U P B 1
C71A C 0.989(2) 0.559(3) 0.736(3) 0.071(10) Uani 0.54(3) 1 d G U P B 1
H71A H 1.032475 0.549767 0.797157 0.085 Uiso 0.54(3) 1 calc R U P B 1
C72A C 0.921(3) 0.546(3) 0.716(4) 0.065(10) Uani 0.54(3) 1 d G U P B 1
H72A H 0.918274 0.528162 0.762758 0.079 Uiso 0.54(3) 1 calc R U P B 1
C67B C 0.847(3) 0.564(4) 0.594(4) 0.064(7) Uani 0.46(3) 1 d G U P B 2
C68B C 0.858(3) 0.549(4) 0.529(4) 0.067(8) Uani 0.46(3) 1 d G U P B 2
H68B H 0.823760 0.519593 0.475635 0.080 Uiso 0.46(3) 1 calc R U P B 2
C69B C 0.920(3) 0.577(4) 0.541(4) 0.070(8) Uani 0.46(3) 1 d G U P B 2
H69B H 0.927733 0.566550 0.496643 0.083 Uiso 0.46(3) 1 calc R U P B 2
C70B C 0.970(3) 0.620(4) 0.619(5) 0.071(10) Uani 0.46(3) 1 d G U P B 2
H70B H 1.012339 0.639111 0.627632 0.085 Uiso 0.46(3) 1 calc R U P B 2
C71B C 0.959(3) 0.635(3) 0.684(4) 0.072(10) Uani 0.46(3) 1 d G U P B 2
H71B H 0.992974 0.664715 0.737613 0.086 Uiso 0.46(3) 1 calc R U P B 2
C72B C 0.897(3) 0.607(4) 0.672(4) 0.067(9) Uani 0.46(3) 1 d G U P B 2
H72B H 0.889002 0.617758 0.716606 0.081 Uiso 0.46(3) 1 calc R U P B 2

loop_
_atom_site_aniso_label
_atom_site_aniso_U_11
_atom_site_aniso_U_22
_atom_site_aniso_U_33
_atom_site_aniso_U_23
_atom_site_aniso_U_13
_atom_site_aniso_U_12
Ga1 0.043(4) 0.055(4) 0.088(5) -0.036(3) 0.033(4) -0.017(3)
Ga2 0.033(3) 0.057(4) 0.056(3) -0.031(2) 0.015(3) -0.017(3)
O1 0.10(2) 0.14(2) 0.11(2) 0.020(16) 0.065(16) 0.000(17)
O2 0.050(11) 0.055(9) 0.086(11) -0.027(7) 0.038(9) -0.020(8)
O3 0.046(9) 0.074(14) 0.074(12) -0.047(10) 0.032(9) -0.025(9)
O4 0.043(11) 0.059(11) 0.052(7) -0.027(7) 0.021(7) -0.029(9)
O5 0.037(8) 0.072(14) 0.068(11) -0.042(10) 0.024(9) -0.026(9)
O6 0.15(2) 0.077(14) 0.092(17) -0.011(11) 0.047(15) 0.034(15)
O7 0.026(11) 0.064(11) 0.091(9) -0.043(8) 0.021(8) -0.010(8)
O8 0.038(11) 0.049(9) 0.093(11) -0.037(7) 0.021(9) -0.019(8)
O9 0.024(10) 0.047(9) 0.042(8) -0.023(6) 0.005(8) -0.009(8)
O10 0.046(10) 0.049(9) 0.044(7) -0.030(6) 0.012(6) -0.005(7)
O11 0.076(18) 0.089(19) 0.12(2) -0.018(15) 0.047(15) 0.000(14)
O12 0.028(10) 0.055(8) 0.051(10) -0.026(7) 0.014(9) -0.021(8)
O13 0.033(8) 0.045(11) 0.054(11) -0.024(9) 0.018(8) -0.020(7)
O14 0.042(11) 0.046(11) 0.083(8) -0.029(8) 0.039(7) -0.021(9)
O15 0.039(9) 0.050(13) 0.078(12) -0.023(9) 0.025(9) -0.015(8)
C1 0.074(15) 0.076(18) 0.078(17) -0.011(13) 0.043(13) -0.004(13)
C2 0.070(17) 0.08(2) 0.08(2) -0.015(14) 0.030(16) -0.008(14)
C3 0.094(19) 0.07(2) 0.07(2) -0.019(14) 0.035(17) -0.006(16)
C4 0.104(19) 0.077(17) 0.077(18) -0.011(13) 0.045(15) -0.011(15)
C5 0.093(14) 0.084(13) 0.072(14) -0.013(9) 0.049(10) -0.012(11)
C6 0.078(11) 0.073(11) 0.072(12) -0.016(9) 0.042(9) -0.010(9)
C7 0.064(11) 0.062(13) 0.072(14) -0.034(9) 0.042(12) -0.023(10)
C8 0.064(12) 0.083(16) 0.062(17) -0.036(12) 0.040(13) -0.028(11)
C9 0.059(9) 0.083(16) 0.053(14) -0.054(11) 0.037(10) -0.027(10)
C10 0.062(9) 0.099(18) 0.045(12) -0.050(13) 0.040(9) -0.028(11)
C11 0.069(13) 0.12(2) 0.044(14) -0.042(15) 0.038(12) -0.033(17)
C12 0.074(15) 0.13(2) 0.057(13) -0.028(15) 0.042(13) -0.045(19)
C13 0.064(14) 0.11(2) 0.063(13) -0.029(14) 0.044(12) -0.039(17)
C14 0.058(9) 0.088(18) 0.063(9) -0.024(12) 0.041(9) -0.029(13)
C15 0.057(9) 0.09(2) 0.049(12) -0.046(14) 0.041(9) -0.030(15)
C16 0.061(9) 0.066(13) 0.069(8) -0.027(9) 0.039(7) -0.022(10)
C17 0.050(12) 0.074(18) 0.069(13) -0.046(13) 0.031(10) -0.036(13)
C18 0.049(11) 0.076(17) 0.073(11) -0.049(12) 0.032(9) -0.028(11)
C19A 0.053(11) 0.10(2) 0.082(14) -0.042(17) 0.038(9) -0.025(15)
C20A 0.055(13) 0.11(2) 0.086(15) -0.047(19) 0.041(11) -0.017(17)
C21A 0.055(15) 0.11(3) 0.087(17) -0.05(2) 0.042(12) -0.016(19)
C22A 0.056(14) 0.11(3) 0.089(19) -0.04(2) 0.040(12) -0.012(19)
C23A 0.054(12) 0.11(2) 0.086(17) -0.04(2) 0.036(14) -0.011(19)
C24A 0.052(12) 0.10(2) 0.084(15) -0.043(19) 0.035(11) -0.018(17)
C19B 0.052(13) 0.10(2) 0.083(15) -0.046(16) 0.037(10) -0.022(13)
C20B 0.052(14) 0.10(2) 0.088(16) -0.042(18) 0.040(11) -0.020(16)
C21B 0.058(15) 0.11(2) 0.087(17) -0.045(19) 0.040(12) -0.010(17)
C22B 0.058(15) 0.11(2) 0.090(19) -0.04(2) 0.039(13) -0.012(18)
C23B 0.057(15) 0.11(2) 0.087(17) -0.04(2) 0.037(13) -0.012(16)
C24B 0.055(15) 0.10(2) 0.085(16) -0.041(18) 0.036(12) -0.015(15)
C25 0.101(18) 0.071(14) 0.070(10) -0.009(10) 0.036(13) 0.016(14)
C26 0.105(15) 0.080(13) 0.064(10) -0.001(10) 0.041(9) 0.017(12)
C27 0.11(2) 0.090(17) 0.051(14) -0.006(11) 0.039(13) 0.027(16)
C28 0.10(2) 0.074(16) 0.050(14) -0.010(11) 0.036(14) 0.012(15)
C29 0.064(18) 0.058(14) 0.050(12) -0.007(10) 0.044(12) -0.006(14)
C30 0.054(15) 0.058(13) 0.065(8) -0.014(9) 0.033(10) -0.010(13)
C31 0.028(13) 0.046(13) 0.072(9) -0.025(9) 0.018(9) -0.010(10)
C32 0.029(15) 0.043(16) 0.074(10) -0.023(11) 0.012(10) -0.015(10)
C33 0.027(11) 0.048(11) 0.072(10) -0.023(10) 0.017(8) -0.019(10)
C34 0.035(11) 0.055(10) 0.064(12) -0.025(11) 0.018(8) -0.012(8)
C35 0.038(11) 0.055(9) 0.063(12) -0.019(11) 0.019(7) -0.012(10)
C36 0.050(13) 0.050(10) 0.061(15) -0.033(13) 0.010(10) -0.008(11)
C37 0.044(13) 0.053(10) 0.050(15) -0.025(13) 0.015(10) -0.012(11)
C38 0.036(11) 0.052(11) 0.050(11) -0.026(12) 0.020(7) -0.013(9)
C39 0.033(11) 0.054(11) 0.058(13) -0.027(14) 0.017(7) -0.009(12)
C40 0.028(10) 0.049(11) 0.044(8) -0.026(9) 0.024(7) -0.007(10)
C41 0.032(11) 0.049(11) 0.046(7) -0.022(8) 0.027(7) -0.008(9)
C42 0.043(9) 0.053(8) 0.043(6) -0.027(5) 0.026(5) -0.001(7)
C43 0.057(15) 0.062(12) 0.044(6) -0.029(7) 0.030(10) -0.006(14)
C44 0.064(17) 0.069(13) 0.050(10) -0.025(8) 0.031(14) -0.021(16)
C45 0.084(15) 0.075(11) 0.056(10) -0.019(8) 0.040(10) -0.016(12)
C46 0.077(17) 0.087(15) 0.048(11) -0.020(10) 0.041(13) -0.027(16)
C47 0.061(13) 0.075(12) 0.044(7) -0.023(10) 0.036(9) -0.009(12)
C48 0.067(17) 0.069(14) 0.041(8) -0.025(9) 0.019(14) -0.020(16)
C49 0.041(13) 0.054(17) 0.061(17) 0.001(13) 0.008(13) -0.009(12)
C50 0.046(15) 0.066(19) 0.07(2) 0.010(14) 0.004(15) -0.017(14)
C51 0.071(18) 0.058(19) 0.07(2) -0.007(14) 0.004(17) -0.027(17)
C52 0.083(19) 0.053(18) 0.062(19) -0.026(13) 0.013(16) -0.022(16)
C53 0.074(16) 0.052(17) 0.036(17) -0.016(12) 0.017(14) -0.021(14)
C54 0.042(12) 0.042(14) 0.047(15) -0.014(10) 0.003(11) -0.013(10)
C55 0.035(11) 0.036(12) 0.048(14) -0.011(10) 0.008(10) -0.008(9)
C56 0.045(7) 0.034(9) 0.033(9) -0.010(7) 0.017(6) -0.004(6)
C57 0.045(8) 0.045(13) 0.055(14) -0.017(11) 0.025(9) -0.012(8)
C58 0.049(8) 0.042(16) 0.058(13) -0.011(12) 0.030(10) -0.009(10)
C59 0.055(12) 0.053(19) 0.062(15) -0.013(14) 0.034(12) -0.008(16)
C60 0.060(14) 0.051(19) 0.068(14) -0.005(13) 0.042(13) -0.005(16)
C61 0.051(13) 0.038(18) 0.069(14) 0.001(13) 0.038(12) 0.002(15)
C62 0.044(8) 0.028(15) 0.077(10) -0.010(11) 0.037(10) -0.006(12)
C63 0.042(8) 0.035(17) 0.071(15) -0.018(13) 0.034(10) -0.012(14)
C64 0.038(9) 0.031(15) 0.086(10) -0.019(11) 0.038(8) -0.005(11)
C65 0.040(12) 0.038(17) 0.081(13) -0.015(14) 0.038(10) -0.005(13)
C66 0.033(10) 0.043(15) 0.084(13) -0.012(12) 0.026(8) 0.001(10)
C67A 0.033(10) 0.051(18) 0.087(16) -0.003(15) 0.025(9) 0.000(12)
C68A 0.036(12) 0.055(19) 0.087(17) -0.001(16) 0.025(11) -0.001(15)
C69A 0.038(13) 0.07(2) 0.089(18) 0.009(17) 0.024(12) -0.008(16)
C70A 0.037(13) 0.07(2) 0.088(19) 0.008(18) 0.023(12) -0.012(16)
C71A 0.034(11) 0.07(2) 0.086(18) 0.004(18) 0.025(13) -0.007(17)
C72A 0.032(11) 0.05(2) 0.088(17) 0.000(17) 0.025(11) -0.002(16)
C67B 0.031(12) 0.052(18) 0.088(16) -0.001(15) 0.025(10) 0.001(12)
C68B 0.036(14) 0.06(2) 0.085(17) 0.005(16) 0.027(11) -0.004(15)
C69B 0.038(15) 0.06(2) 0.085(19) 0.010(17) 0.027(12) -0.005(16)
C70B 0.038(16) 0.07(2) 0.08(2) 0.013(18) 0.025(13) -0.010(16)
C71B 0.036(14) 0.07(2) 0.087(19) 0.005(17) 0.024(13) -0.008(14)
C72B 0.032(13) 0.059(19) 0.087(17) 0.000(15) 0.024(12) -0.003(13)

loop_
_atom_type_symbol
_atom_type_description
_atom_type_scat_dispersion_real
_atom_type_scat_dispersion_imag
_atom_type_scat_source
C C 0.0033 0.0016 'International Tables Vol C Tables 4.2.6.8 and 6.1.1.4'
H H 0.0000 0.0000 'International Tables Vol C Tables 4.2.6.8 and 6.1.1.4'
O O 0.0106 0.0060 'International Tables Vol C Tables 4.2.6.8 and 6.1.1.4'
Ga Ga 0.2307 1.6083 'International Tables Vol C Tables 4.2.6.8 and 6.1.1.4'

loop_
_geom_angle_atom_site_label_1
_geom_angle_atom_site_label_2
_geom_angle_atom_site_label_3
_geom_angle
O7 Ga1 O15 86.4(14)
O7 Ga1 O14 169.6(16)
O15 Ga1 O14 85.0(14)
O7 Ga1 O2 88.9(14)
O15 Ga1 O2 86.3(15)
O14 Ga1 O2 96.4(14)
O7 Ga1 O3 97.5(14)
O15 Ga1 O3 174.9(16)
O14 Ga1 O3 91.5(14)
O2 Ga1 O3 90.4(17)
O7 Ga1 O8 86.6(14)
O15 Ga1 O8 92.9(15)
O14 Ga1 O8 88.1(13)
O2 Ga1 O8 175.4(13)
O3 Ga1 O8 90.8(16)
O13 Ga2 O9 85.2(13)
O13 Ga2 O5 174.1(14)
O9 Ga2 O5 100.6(13)
O13 Ga2 O4 86.2(14)
O9 Ga2 O4 85.4(12)
O5 Ga2 O4 94.5(14)
O13 Ga2 O12 88.1(14)
O9 Ga2 O12 173.3(14)
O5 Ga2 O12 86.1(13)
O4 Ga2 O12 93.3(14)
O13 Ga2 O10 93.1(14)
O9 Ga2 O10 91.5(13)
O5 Ga2 O10 86.5(14)
O4 Ga2 O10 176.9(14)
O12 Ga2 O10 89.7(13)
C1 O1 H1 109.5
C7 O2 Ga1 129(3)
C9 O3 Ga1 126(3)
C16 O4 Ga2 128(3)
C18 O5 Ga2 120(3)
C25 O6 H6 109.5
C31 O7 Ga1 132(3)
C33 O8 Ga1 121(2)
C40 O9 Ga2 131(2)
C42 O10 Ga2 123(3)
C49 O11 H11 109.5
C55 O12 Ga2 133(3)
C57 O13 Ga2 132(2)
C64 O14 Ga1 129(2)
C66 O15 Ga1 139(3)
O1 C1 C2 108(4)
O1 C1 C6 129(3)
C2 C1 C6 120.0
C3 C2 C1 120.0
C3 C2 H2A 120.0
C1 C2 H2A 120.0
C4 C3 C2 120.0
C4 C3 H3A 120.0
C2 C3 H3A 120.0
C3 C4 C5 120.0
C3 C4 H4A 120.0
C5 C4 H4A 120.0
C6 C5 C4 120.0
C6 C5 H5A 120.0
C4 C5 H5A 120.0
C5 C6 C1 120.0
C5 C6 C7 120(4)
C1 C6 C7 120(4)
C8 C7 O2 122(4)
C8 C7 C6 123(5)
O2 C7 C6 115(4)
C7 C8 C9 127(5)
C7 C8 H8A 116.6
C9 C8 H8A 116.6
O3 C9 C8 125(4)
O3 C9 C10 111(4)
C8 C9 C10 123(5)
C11 C10 C15 120.0
C11 C10 C9 123(3)
C15 C10 C9 117(3)
C12 C11 C10 120.0
C12 C11 H11A 120.0
C10 C11 H11A 120.0
C11 C12 C13 120.0
C11 C12 H12A 120.0
C13 C12 H12A 120.0
C14 C13 C12 120.0
C14 C13 H13A 120.0
C12 C13 H13A 120.0
C13 C14 C15 120.0
C13 C14 C16 118(3)
C15 C14 C16 122(3)
C14 C15 C10 120.0
C14 C15 H15A 120.0
C10 C15 H15A 120.0
O4 C16 C17 120(4)
O4 C16 C14 113(4)
C17 C16 C14 127(5)
C18 C17 C16 130(5)
C18 C17 H17A 114.8
C16 C17 H17A 114.8
C17 C18 O5 125(5)
C17 C18 C19A 120(6)
O5 C18 C19A 112(5)
C17 C18 C19B 140(6)
O5 C18 C19B 95(4)
C20A C19A C24A 120.0
C20A C19A C18 118(5)
C24A C19A C18 122(5)
C19A C20A C21A 120.0
C19A C20A H20A 120.0
C21A C20A H20A 120.0
C20A C21A C22A 120.0
C20A C21A H21A 120.0
C22A C21A H21A 120.0
C23A C22A C21A 120.0
C23A C22A H22A 120.0
C21A C22A H22A 120.0
C24A C23A C22A 120.0
C24A C23A H23A 120.0
C22A C23A H23A 120.0
C23A C24A C19A 120.0
C23A C24A H24A 120.0
C19A C24A H24A 120.0
C20B C19B C24B 120.0
C20B C19B C18 114(5)
C24B C19B C18 126(4)
C19B C20B C21B 120.0
C19B C20B H20B 120.0
C21B C20B H20B 120.0
C22B C21B C20B 120.0
C22B C21B H21B 120.0
C20B C21B H21B 120.0
C21B C22B C23B 120.0
C21B C22B H22B 120.0
C23B C22B H22B 120.0
C24B C23B C22B 120.0
C24B C23B H23B 120.0
C22B C23B H23B 120.0
C23B C24B C19B 120.0
C23B C24B H24B 120.0
C19B C24B H24B 120.0
C26 C25 C30 120.0
C26 C25 O6 119(3)
C30 C25 O6 120(3)
C25 C26 C27 120.0
C25 C26 H26A 120.0
C27 C26 H26A 120.0
C28 C27 C26 120.0
C28 C27 H27A 120.0
C26 C27 H27A 120.0
C27 C28 C29 120.0
C27 C28 H28A 120.0
C29 C28 H28A 120.0
C30 C29 C28 120.0
C30 C29 H29A 120.0
C28 C29 H29A 120.0
C29 C30 C25 120.0
C29 C30 C31 122(3)
C25 C30 C31 118(3)
C32 C31 O7 123(4)
C32 C31 C30 119(4)
O7 C31 C30 119(3)
C31 C32 C33 122(4)
C31 C32 H32A 119.0
C33 C32 H32A 119.0
C32 C33 C34 129(3)
C32 C33 O8 123(3)
C34 C33 O8 106(3)
C35 C34 C39 120.0
C35 C34 C33 120(3)
C39 C34 C33 120(3)
C34 C35 C36 120.0
C34 C35 H35A 120.0
C36 C35 H35A 120.0
C37 C36 C35 120.0
C37 C36 H36A 120.0
C35 C36 H36A 120.0
C38 C37 C36 120.0
C38 C37 H37A 120.0
C36 C37 H37A 120.0
C37 C38 C39 120.0
C37 C38 C40 125(3)
C39 C38 C40 115(3)
C38 C39 C34 120.0
C38 C39 H39A 120.0
C34 C39 H39A 120.0
O9 C40 C41 119(3)
O9 C40 C38 120(3)
C41 C40 C38 119(3)
C40 C41 C42 131(4)
C40 C41 H41A 114.4
C42 C41 H41A 114.4
O10 C42 C41 123(4)
O10 C42 C43 108(3)
C41 C42 C43 128(4)
C44 C43 C48 120.0
C44 C43 C42 120(3)
C48 C43 C42 120(3)
C45 C44 C43 120.0
C45 C44 H44A 120.0
C43 C44 H44A 120.0
C44 C45 C46 120.0
C44 C45 H45A 120.0
C46 C45 H45A 120.0
C47 C46 C45 120.0
C47 C46 H46A 120.0
C45 C46 H46A 120.0
C46 C47 C48 120.0
C46 C47 H47A 120.0
C48 C47 H47A 120.0
C47 C48 C43 120.0
C47 C48 H48A 120.0
C43 C48 H48A 120.0
O11 C49 C50 121(3)
O11 C49 C54 119(3)
C50 C49 C54 120.0
C49 C50 C51 120.0
C49 C50 H50A 120.0
C51 C50 H50A 120.0
C52 C51 C50 120.0
C52 C51 H51A 120.0
C50 C51 H51A 120.0
C51 C52 C53 120.0
C51 C52 H52A 120.0
C53 C52 H52A 120.0
C54 C53 C52 120.0
C54 C53 H53A 120.0
C52 C53 H53A 120.0
C53 C54 C49 120.0
C53 C54 C55 120(3)
C49 C54 C55 120(3)
O12 C55 C56 117(3)
O12 C55 C54 117(4)
C56 C55 C54 123(4)
C57 C56 C55 130(4)
C57 C56 H56A 115.1
C55 C56 H56A 115.1
O13 C57 C56 118(3)
O13 C57 C58 119(3)
C56 C57 C58 123(3)
C59 C58 C63 120.0
C59 C58 C57 120(2)
C63 C58 C57 119(2)
C60 C59 C58 120.0
C60 C59 H59A 120.0
C58 C59 H59A 120.0
C59 C60 C61 120.0
C59 C60 H60A 120.0
C61 C60 H60A 120.0
C62 C61 C60 120.0
C62 C61 H61A 120.0
C60 C61 H61A 120.0
C61 C62 C63 120.0
C61 C62 C64 126(3)
C63 C62 C64 114(3)
C62 C63 C58 120.0
C62 C63 H63A 120.0
C58 C63 H63A 120.0
O14 C64 C65 123(4)
O14 C64 C62 115(4)
C65 C64 C62 122(4)
C64 C65 C66 121(4)
C64 C65 H65A 119.7
C66 C65 H65A 119.7
O15 C66 C67A 121(5)
O15 C66 C65 119(5)
C67A C66 C65 119(5)
O15 C66 C67B 136(5)
C65 C66 C67B 102(5)
C68A C67A C72A 120.0
C68A C67A C66 123(4)
C72A C67A C66 117(4)
C69A C68A C67A 120.0
C69A C68A H68A 120.0
C67A C68A H68A 120.0
C70A C69A C68A 120.0
C70A C69A H69A 120.0
C68A C69A H69A 120.0
C69A C70A C71A 120.0
C69A C70A H70A 120.0
C71A C70A H70A 120.0
C72A C71A C70A 120.0
C72A C71A H71A 120.0
C70A C71A H71A 120.0
C71A C72A C67A 120.0
C71A C72A H72A 120.0
C67A C72A H72A 120.0
C68B C67B C72B 120.0
C68B C67B C66 135(4)
C72B C67B C66 105(4)
C67B C68B C69B 120.0
C67B C68B H68B 120.0
C69B C68B H68B 120.0
C70B C69B C68B 120.0
C70B C69B H69B 120.0
C68B C69B H69B 120.0
C69B C70B C71B 120.0
C69B C70B H70B 120.0
C71B C70B H70B 120.0
C70B C71B C72B 120.0
C70B C71B H71B 120.0
C72B C71B H71B 120.0
C71B C72B C67B 120.0
C71B C72B H72B 120.0
C67B C72B H72B 120.0

loop_
_geom_bond_atom_site_label_1
_geom_bond_atom_site_label_2
_geom_bond_distance
Ga1 O7 1.88(3)
Ga1 O15 1.91(4)
Ga1 O14 1.93(3)
Ga1 O2 1.96(4)
Ga1 O3 1.97(4)
Ga1 O8 2.00(3)
Ga2 O13 1.90(3)
Ga2 O9 1.91(3)
Ga2 O5 1.95(3)
Ga2 O4 1.96(3)
Ga2 O12 1.97(3)
Ga2 O10 2.03(3)
O1 C1 1.35(3)
O1 H1 0.8400
O2 C7 1.37(5)
O3 C9 1.33(6)
O4 C16 1.31(6)
O5 C18 1.45(6)
O6 C25 1.40(3)
O6 H6 0.8400
O7 C31 1.38(5)
O8 C33 1.46(5)
O9 C40 1.21(4)
O10 C42 1.21(5)
O11 C49 1.34(3)
O11 H11 0.8400
O12 C55 1.21(5)
O13 C57 1.32(5)
O14 C64 1.29(5)
O15 C66 1.15(6)
C1 C2 1.3900
C1 C6 1.3900
C2 C3 1.3900
C2 H2A 0.9500
C3 C4 1.3900
C3 H3A 0.9500
C4 C5 1.3900
C4 H4A 0.9500
C5 C6 1.3900
C5 H5A 0.9500
C6 C7 1.43(3)
C7 C8 1.35(6)
C8 C9 1.39(3)
C8 H8A 0.9500
C9 C10 1.46(3)
C10 C11 1.3900
C10 C15 1.3900
C11 C12 1.3900
C11 H11A 0.9500
C12 C13 1.3900
C12 H12A 0.9500
C13 C14 1.3900
C13 H13A 0.9500
C14 C15 1.3900
C14 C16 1.44(3)
C15 H15A 0.9500
C16 C17 1.40(6)
C17 C18 1.33(7)
C17 H17A 0.9500
C18 C19A 1.53(7)
C18 C19B 1.54(7)
C19A C20A 1.3900
C19A C24A 1.3900
C20A C21A 1.3900
C20A H20A 0.9500
C21A C22A 1.3900
C21A H21A 0.9500
C22A C23A 1.3900
C22A H22A 0.9500
C23A C24A 1.3900
C23A H23A 0.9500
C24A H24A 0.9500
C19B C20B 1.3900
C19B C24B 1.3900
C20B C21B 1.3900
C20B H20B 0.9500
C21B C22B 1.3900
C21B H21B 0.9500
C22B C23B 1.3900
C22B H22B 0.9500
C23B C24B 1.3900
C23B H23B 0.9500
C24B H24B 0.9500
C25 C26 1.3900
C25 C30 1.3900
C26 C27 1.3900
C26 H26A 0.9500
C27 C28 1.3900
C27 H27A 0.9500
C28 C29 1.3900
C28 H28A 0.9500
C29 C30 1.3900
C29 H29A 0.9500
C30 C31 1.47(5)
C31 C32 1.37(3)
C32 C33 1.41(3)
C32 H32A 0.9500
C33 C34 1.44(3)
C34 C35 1.3900
C34 C39 1.3900
C35 C36 1.3900
C35 H35A 0.9500
C36 C37 1.3900
C36 H36A 0.9500
C37 C38 1.3900
C37 H37A 0.9500
C38 C39 1.3900
C38 C40 1.46(3)
C39 H39A 0.9500
C40 C41 1.38(3)
C41 C42 1.40(5)
C41 H41A 0.9500
C42 C43 1.48(5)
C43 C44 1.3900
C43 C48 1.3900
C44 C45 1.3900
C44 H44A 0.9500
C45 C46 1.3900
C45 H45A 0.9500
C46 C47 1.3900
C46 H46A 0.9500
C47 C48 1.3900
C47 H47A 0.9500
C48 H48A 0.9500
C49 C50 1.3900
C49 C54 1.3900
C50 C51 1.3900
C50 H50A 0.9500
C51 C52 1.3900
C51 H51A 0.9500
C52 C53 1.3900
C52 H52A 0.9500
C53 C54 1.3900
C53 H53A 0.9500
C54 C55 1.48(3)
C55 C56 1.44(6)
C56 C57 1.40(3)
C56 H56A 0.9500
C57 C58 1.45(3)
C58 C59 1.3900
C58 C63 1.3900
C59 C60 1.3900
C59 H59A 0.9500
C60 C61 1.3900
C60 H60A 0.9500
C61 C62 1.3900
C61 H61A 0.9500
C62 C63 1.3900
C62 C64 1.46(3)
C63 H63A 0.9500
C64 C65 1.41(6)
C65 C66 1.47(6)
C65 H65A 0.9500
C66 C67A 1.45(6)
C66 C67B 1.55(7)
C67A C68A 1.3900
C67A C72A 1.3900
C68A C69A 1.3900
C68A H68A 0.9500
C69A C70A 1.3900
C69A H69A 0.9500
C70A C71A 1.3900
C70A H70A 0.9500
C71A C72A 1.3900
C71A H71A 0.9500
C72A H72A 0.9500
C67B C68B 1.3900
C67B C72B 1.3900
C68B C69B 1.3900
C68B H68B 0.9500
C69B C70B 1.3900
C69B H69B 0.9500
C70B C71B 1.3900
C70B H70B 0.9500
C71B C72B 1.3900
C71B H71B 0.9500
C72B H72B 0.9500

loop_
_geom_hbond_atom_site_label_D
_geom_hbond_atom_site_label_H
_geom_hbond_atom_site_label_A
_geom_hbond_distance_DH
_geom_hbond_distance_HA
_geom_hbond_distance_DA
_geom_hbond_angle_DHA
_geom_hbond_publ_flag
O1 H1 O2 0.84 2.00 2.65(5) 133.9 yes
O6 H6 O7 0.84 1.72 2.44(5) 143.9 yes
O11 H11 O12 0.84 1.70 2.45(5) 148.1 yes
